data_2230223
loop_
_publ_author_name
'Natarajan, Sampath'
'Mathews, Rita'

_publ_section_title
;
 Ethyl 3-methyl-2,6-diphenylpiperidine-1-carboxylate
;
_journal_coeditor_code BH2353
_journal_issue 6
_journal_name_full 'Acta Crystallographica Section E'
_journal_page_first o1530
_journal_paper_doi 10.1107/S1600536811019155
_journal_volume 67
_journal_year 2011
_chemical_formula_iupac 'C21 H25 N O2'
_chemical_formula_moiety 'C21 H25 N O2'
_chemical_formula_sum 'C21 H25 N O2'
_chemical_formula_weight 323.42
_chemical_name_systematic
;
Ethyl 3-methyl-2,6-diphenylpiperidine-1-carboxylate
;
_space_group_IT_number 14
_symmetry_cell_setting monoclinic
_symmetry_space_group_name_Hall '-P 2yn'
_symmetry_space_group_name_H-M 'P 1 21/n 1'
_atom_sites_solution_hydrogens geom
_atom_sites_solution_primary direct
_atom_sites_solution_secondary difmap
_audit_creation_method SHELXL-97
_cell_angle_alpha 90.00
_cell_angle_beta 95.960(2)
_cell_angle_gamma 90.00
_cell_formula_units_Z 4
_cell_length_a 10.4113(3)
_cell_length_b 10.6073(6)
_cell_length_c 16.2782(6)
_cell_measurement_reflns_used 25
_cell_measurement_temperature 293(2)
_cell_measurement_theta_max 90
_cell_measurement_theta_min 0
_cell_volume 1787.98(13)
_computing_cell_refinement '<i>CAD-4 EXPRESS</i> (Enraf--Nonius, 1994)'
_computing_data_collection '<i>CAD-4 EXPRESS</i> (Enraf--Nonius, 1994)'
_computing_data_reduction 'XCAD4 (Harms, 1996)'
_computing_molecular_graphics 'ORTEP-3 (Farrugia, 1997) and PLATON (Spek, 2009)'
_computing_publication_material 'SHELXL97 (Sheldrick, 2008) and PLATON (Spek, 2009)'
_computing_structure_refinement 'SHELXL97 (Sheldrick, 2008)'
_computing_structure_solution 'SHELXS97 (Sheldrick, 2008)'
_diffrn_ambient_temperature 293(2)
_diffrn_measured_fraction_theta_full 1.000
_diffrn_measured_fraction_theta_max 0.998
_diffrn_measurement_device_type 'Enraf--Nonius CAD-4'
_diffrn_measurement_method \w
_diffrn_radiation_monochromator graphite
_diffrn_radiation_source 'fine-focus sealed tube'
_diffrn_radiation_type CuK\a
_diffrn_radiation_wavelength 1.54178
_diffrn_reflns_av_R_equivalents 0.0123
_diffrn_reflns_av_sigmaI/netI 0.0239
_diffrn_reflns_limit_h_max 12
_diffrn_reflns_limit_h_min 0
_diffrn_reflns_limit_k_max 13
_diffrn_reflns_limit_k_min 0
_diffrn_reflns_limit_l_max 19
_diffrn_reflns_limit_l_min -20
_diffrn_reflns_number 3698
_diffrn_reflns_theta_full 67.75
_diffrn_reflns_theta_max 71.97
_diffrn_reflns_theta_min 4.82
_diffrn_standards_decay_% 0
_diffrn_standards_interval_time 60
_diffrn_standards_number 3
_exptl_absorpt_coefficient_mu 0.601
_exptl_absorpt_correction_type none
_exptl_crystal_colour Colourless
_exptl_crystal_density_diffrn 1.201
_exptl_crystal_density_method 'not measured'
_exptl_crystal_description Needle
_exptl_crystal_F_000 696
_exptl_crystal_size_max 0.26
_exptl_crystal_size_mid 0.22
_exptl_crystal_size_min 0.18
_refine_diff_density_max 0.167
_refine_diff_density_min -0.199
_refine_ls_extinction_coef 0.0022(4)
_refine_ls_extinction_expression Fc^*^=kFc[1+0.001xFc^2^\l^3^/sin(2\q)]^-1/4^
_refine_ls_extinction_method 'SHELXL97 (Sheldrick, 2008)'
_refine_ls_goodness_of_fit_ref 1.028
_refine_ls_hydrogen_treatment constr
_refine_ls_matrix_type full
_refine_ls_number_constraints 0
_refine_ls_number_parameters 218
_refine_ls_number_reflns 3502
_refine_ls_number_restraints 0
_refine_ls_restrained_S_all 1.028
_refine_ls_R_factor_all 0.0721
_refine_ls_R_factor_gt 0.0446
_refine_ls_shift/su_max 0.001
_refine_ls_shift/su_mean 0.000
_refine_ls_structure_factor_coef Fsqd
_refine_ls_weighting_details 'calc w=1/[\s^2^(Fo^2^)+(0.0736P)^2^+0.2748P] where P=(Fo^2^+2Fc^2^)/3'
_refine_ls_weighting_scheme calc
_refine_ls_wR_factor_gt 0.1181
_refine_ls_wR_factor_ref 0.1362
_reflns_number_gt 2428
_reflns_number_total 3502
_reflns_threshold_expression I>2\s(I)
_cod_data_source_file bh2353.cif
_cod_data_source_block I
_cod_original_sg_symbol_H-M 'P 21/n'
_cod_database_code 2230223
_cod_database_fobs_code 2230223

loop_
_symmetry_equiv_pos_as_xyz
'x, y, z'
'-x+1/2, y+1/2, -z+1/2'
'-x, -y, -z'
'x-1/2, -y-1/2, z-1/2'

loop_
_atom_site_type_symbol
_atom_site_label
_atom_site_fract_x
_atom_site_fract_y
_atom_site_fract_z
_atom_site_U_iso_or_equiv
_atom_site_adp_type
_atom_site_calc_flag
_atom_site_refinement_flags
_atom_site_occupancy
_atom_site_symmetry_multiplicity
_atom_site_disorder_assembly
_atom_site_disorder_group
O O1 0.92030(13) 0.42372(12) 0.12110(7) 0.0586(4) Uani d . 1 1 . .
O O2 0.99447(12) 0.61660(11) 0.15872(7) 0.0516(3) Uani d . 1 1 . .
N N1 0.90776(13) 0.49725(13) 0.25183(8) 0.0427(3) Uani d . 1 1 . .
C C2 0.81474(15) 0.39802(16) 0.26812(10) 0.0455(4) Uani d . 1 1 . .
H H2 0.7841 0.3620 0.2142 0.055 Uiso calc R 1 1 . .
C C3 0.69751(17) 0.45929(18) 0.30030(11) 0.0516(4) Uani d . 1 1 . .
H H3A 0.6370 0.3939 0.3123 0.062 Uiso calc R 1 1 . .
H H3B 0.6550 0.5127 0.2574 0.062 Uiso calc R 1 1 . .
C C4 0.73118(18) 0.5382(2) 0.37787(12) 0.0584(5) Uani d . 1 1 . .
H H4A 0.7073 0.4918 0.4254 0.070 Uiso calc R 1 1 . .
H H4B 0.6810 0.6153 0.3735 0.070 Uiso calc R 1 1 . .
C C5 0.87457(16) 0.57150(17) 0.39184(10) 0.0470(4) Uani d . 1 1 . .
H H5 0.9212 0.4975 0.4155 0.056 Uiso calc R 1 1 . .
C C6 0.92925(15) 0.60452(16) 0.30998(9) 0.0414(4) Uani d . 1 1 . .
H H6 0.8820 0.6777 0.2857 0.050 Uiso calc R 1 1 . .
C C7 1.07053(16) 0.63999(16) 0.32679(9) 0.0435(4) Uani d . 1 1 . .
C C8 1.16351(18) 0.55226(19) 0.35314(13) 0.0587(5) Uani d . 1 1 . .
H H8 1.1416 0.4675 0.3555 0.070 Uiso calc R 1 1 . .
C C9 1.2899(2) 0.5901(2) 0.37612(15) 0.0718(6) Uani d . 1 1 . .
H H9 1.3516 0.5301 0.3942 0.086 Uiso calc R 1 1 . .
C C10 1.3249(2) 0.7134(2) 0.37269(14) 0.0680(6) Uani d . 1 1 . .
H H10 1.4095 0.7378 0.3888 0.082 Uiso calc R 1 1 . .
C C11 1.2344(2) 0.8007(2) 0.34532(14) 0.0686(6) Uani d . 1 1 . .
H H11 1.2576 0.8851 0.3421 0.082 Uiso calc R 1 1 . .
C C12 1.10831(19) 0.76434(18) 0.32231(12) 0.0563(5) Uani d . 1 1 . .
H H12 1.0477 0.8249 0.3034 0.068 Uiso calc R 1 1 . .
C C13 0.87742(17) 0.28998(16) 0.31910(10) 0.0459(4) Uani d . 1 1 . .
C C14 0.81423(19) 0.22492(19) 0.37698(11) 0.0565(5) Uani d . 1 1 . .
H H14 0.7339 0.2528 0.3897 0.068 Uiso calc R 1 1 . .
C C15 0.8691(2) 0.1193(2) 0.41592(12) 0.0676(6) Uani d . 1 1 . .
H H15 0.8256 0.0768 0.4546 0.081 Uiso calc R 1 1 . .
C C16 0.9876(2) 0.0766(2) 0.39778(13) 0.0685(6) Uani d . 1 1 . .
H H16 1.0241 0.0051 0.4237 0.082 Uiso calc R 1 1 . .
C C17 1.0513(2) 0.1403(2) 0.34120(13) 0.0657(5) Uani d . 1 1 . .
H H17 1.1318 0.1121 0.3291 0.079 Uiso calc R 1 1 . .
C C18 0.99719(19) 0.24578(18) 0.30200(12) 0.0558(5) Uani d . 1 1 . .
H H18 1.0416 0.2879 0.2636 0.067 Uiso calc R 1 1 . .
C C19 0.8953(2) 0.6789(2) 0.45370(11) 0.0642(5) Uani d . 1 1 . .
H H19A 0.9856 0.6992 0.4622 0.096 Uiso calc R 1 1 . .
H H19B 0.8659 0.6536 0.5052 0.096 Uiso calc R 1 1 . .
H H19C 0.8476 0.7515 0.4328 0.096 Uiso calc R 1 1 . .
C C20 0.93902(16) 0.50599(16) 0.17288(10) 0.0440(4) Uani d . 1 1 . .
C C21 1.0362(2) 0.6314(2) 0.07700(12) 0.0637(5) Uani d . 1 1 . .
H H21A 0.9644 0.6169 0.0351 0.076 Uiso calc R 1 1 . .
H H21B 1.1039 0.5713 0.0688 0.076 Uiso calc R 1 1 . .
C C22 1.0848(3) 0.7612(2) 0.07088(15) 0.0802(7) Uani d . 1 1 . .
H H22A 1.1132 0.7740 0.0172 0.120 Uiso calc R 1 1 . .
H H22B 1.1558 0.7744 0.1125 0.120 Uiso calc R 1 1 . .
H H22C 1.0169 0.8199 0.0789 0.120 Uiso calc R 1 1 . .

loop_
_atom_site_aniso_label
_atom_site_aniso_U_11
_atom_site_aniso_U_22
_atom_site_aniso_U_33
_atom_site_aniso_U_12
_atom_site_aniso_U_13
_atom_site_aniso_U_23
O1 0.0793(9) 0.0536(8) 0.0446(7) -0.0032(7) 0.0148(6) -0.0103(6)
O2 0.0663(8) 0.0519(7) 0.0388(6) -0.0084(6) 0.0165(5) 0.0009(5)
N1 0.0506(8) 0.0425(7) 0.0355(7) -0.0050(6) 0.0076(6) -0.0007(6)
C2 0.0476(9) 0.0477(9) 0.0408(8) -0.0065(7) 0.0024(7) 0.0012(7)
C3 0.0453(9) 0.0592(11) 0.0500(10) -0.0015(8) 0.0038(7) 0.0055(8)
C4 0.0522(10) 0.0690(13) 0.0566(11) -0.0021(9) 0.0179(8) -0.0046(9)
C5 0.0513(9) 0.0530(10) 0.0378(8) -0.0001(8) 0.0095(7) -0.0017(7)
C6 0.0464(9) 0.0409(8) 0.0376(8) 0.0002(7) 0.0068(6) -0.0019(6)
C7 0.0476(9) 0.0451(9) 0.0386(8) -0.0019(7) 0.0077(7) -0.0015(7)
C8 0.0526(11) 0.0519(11) 0.0712(12) -0.0010(9) 0.0048(9) 0.0060(9)
C9 0.0508(11) 0.0749(15) 0.0881(16) 0.0031(10) 0.0001(10) 0.0103(12)
C10 0.0519(11) 0.0813(15) 0.0705(13) -0.0152(11) 0.0052(9) -0.0012(11)
C11 0.0689(13) 0.0583(12) 0.0788(14) -0.0205(11) 0.0080(11) -0.0033(11)
C12 0.0594(11) 0.0460(10) 0.0630(11) -0.0039(9) 0.0044(9) -0.0018(8)
C13 0.0528(9) 0.0429(9) 0.0414(8) -0.0076(7) 0.0023(7) -0.0010(7)
C14 0.0594(11) 0.0592(11) 0.0507(10) -0.0094(9) 0.0047(8) 0.0073(9)
C15 0.0900(16) 0.0600(12) 0.0514(11) -0.0104(11) 0.0015(10) 0.0136(9)
C16 0.0953(16) 0.0522(12) 0.0539(11) 0.0051(11) -0.0124(11) 0.0025(9)
C17 0.0695(13) 0.0556(12) 0.0705(13) 0.0114(10) 0.0005(10) -0.0046(10)
C18 0.0613(11) 0.0481(10) 0.0591(10) 0.0012(9) 0.0116(9) -0.0002(8)
C19 0.0748(13) 0.0732(14) 0.0466(10) -0.0042(11) 0.0162(9) -0.0146(9)
C20 0.0492(9) 0.0448(9) 0.0389(8) 0.0021(7) 0.0094(7) 0.0016(7)
C21 0.0800(13) 0.0707(13) 0.0445(10) -0.0055(11) 0.0266(9) 0.0037(9)
C22 0.0898(16) 0.0844(16) 0.0706(13) -0.0249(13) 0.0288(12) 0.0115(12)

loop_
_atom_type_symbol
_atom_type_description
_atom_type_scat_dispersion_real
_atom_type_scat_dispersion_imag
_atom_type_scat_source
C C 0.0181 0.0091 'International Tables Vol C Tables 4.2.6.8 and 6.1.1.4'
H H 0.0000 0.0000 'International Tables Vol C Tables 4.2.6.8 and 6.1.1.4'
N N 0.0311 0.0180 'International Tables Vol C Tables 4.2.6.8 and 6.1.1.4'
O O 0.0492 0.0322 'International Tables Vol C Tables 4.2.6.8 and 6.1.1.4'

loop_
_geom_angle_atom_site_label_1
_geom_angle_atom_site_label_2
_geom_angle_atom_site_label_3
_geom_angle_site_symmetry_1
_geom_angle_site_symmetry_3
_geom_angle
_geom_angle_publ_flag
C20 O2 C21 . . 115.37(14) ?
C20 N1 C2 . . 116.41(13) ?
C20 N1 C6 . . 121.04(13) ?
C2 N1 C6 . . 119.48(12) ?
N1 C2 C13 . . 112.56(13) ?
N1 C2 C3 . . 108.81(14) ?
C13 C2 C3 . . 116.58(14) ?
N1 C2 H2 . . 106.0 ?
C13 C2 H2 . . 106.0 ?
C3 C2 H2 . . 106.0 ?
C2 C3 C4 . . 113.29(15) ?
C2 C3 H3A . . 108.9 ?
C4 C3 H3A . . 108.9 ?
C2 C3 H3B . . 108.9 ?
C4 C3 H3B . . 108.9 ?
H3A C3 H3B . . 107.7 ?
C3 C4 C5 . . 112.78(14) ?
C3 C4 H4A . . 109.0 ?
C5 C4 H4A . . 109.0 ?
C3 C4 H4B . . 109.0 ?
C5 C4 H4B . . 109.0 ?
H4A C4 H4B . . 107.8 ?
C19 C5 C4 . . 109.96(15) ?
C19 C5 C6 . . 111.23(15) ?
C4 C5 C6 . . 111.50(14) ?
C19 C5 H5 . . 108.0 ?
C4 C5 H5 . . 108.0 ?
C6 C5 H5 . . 108.0 ?
N1 C6 C7 . . 112.66(13) ?
N1 C6 C5 . . 109.43(13) ?
C7 C6 C5 . . 109.80(13) ?
N1 C6 H6 . . 108.3 ?
C7 C6 H6 . . 108.3 ?
C5 C6 H6 . . 108.3 ?
C8 C7 C12 . . 117.81(17) ?
C8 C7 C6 . . 121.71(16) ?
C12 C7 C6 . . 120.28(16) ?
C7 C8 C9 . . 120.24(19) ?
C7 C8 H8 . . 119.9 ?
C9 C8 H8 . . 119.9 ?
C10 C9 C8 . . 121.1(2) ?
C10 C9 H9 . . 119.4 ?
C8 C9 H9 . . 119.4 ?
C9 C10 C11 . . 119.2(2) ?
C9 C10 H10 . . 120.4 ?
C11 C10 H10 . . 120.4 ?
C10 C11 C12 . . 120.3(2) ?
C10 C11 H11 . . 119.9 ?
C12 C11 H11 . . 119.9 ?
C7 C12 C11 . . 121.33(19) ?
C7 C12 H12 . . 119.3 ?
C11 C12 H12 . . 119.3 ?
C18 C13 C14 . . 117.88(17) ?
C18 C13 C2 . . 119.25(15) ?
C14 C13 C2 . . 122.56(16) ?
C15 C14 C13 . . 120.83(19) ?
C15 C14 H14 . . 119.6 ?
C13 C14 H14 . . 119.6 ?
C16 C15 C14 . . 120.4(2) ?
C16 C15 H15 . . 119.8 ?
C14 C15 H15 . . 119.8 ?
C17 C16 C15 . . 119.4(2) ?
C17 C16 H16 . . 120.3 ?
C15 C16 H16 . . 120.3 ?
C16 C17 C18 . . 120.6(2) ?
C16 C17 H17 . . 119.7 ?
C18 C17 H17 . . 119.7 ?
C17 C18 C13 . . 120.92(19) ?
C17 C18 H18 . . 119.5 ?
C13 C18 H18 . . 119.5 ?
C5 C19 H19A . . 109.5 ?
C5 C19 H19B . . 109.5 ?
H19A C19 H19B . . 109.5 ?
C5 C19 H19C . . 109.5 ?
H19A C19 H19C . . 109.5 ?
H19B C19 H19C . . 109.5 ?
O1 C20 O2 . . 123.46(15) ?
O1 C20 N1 . . 124.70(16) ?
O2 C20 N1 . . 111.84(14) ?
O2 C21 C22 . . 107.49(17) ?
O2 C21 H21A . . 110.2 ?
C22 C21 H21A . . 110.2 ?
O2 C21 H21B . . 110.2 ?
C22 C21 H21B . . 110.2 ?
H21A C21 H21B . . 108.5 ?
C21 C22 H22A . . 109.5 ?
C21 C22 H22B . . 109.5 ?
H22A C22 H22B . . 109.5 ?
C21 C22 H22C . . 109.5 ?
H22A C22 H22C . . 109.5 ?
H22B C22 H22C . . 109.5 ?

loop_
_geom_bond_atom_site_label_1
_geom_bond_atom_site_label_2
_geom_bond_site_symmetry_2
_geom_bond_distance
_geom_bond_publ_flag
O1 C20 . 1.2148(19) ?
O2 C20 . 1.338(2) ?
O2 C21 . 1.4500(19) ?
N1 C20 . 1.3612(19) ?
N1 C2 . 1.473(2) ?
N1 C6 . 1.482(2) ?
C2 C13 . 1.522(2) ?
C2 C3 . 1.523(2) ?
C2 H2 . 0.9800 ?
C3 C4 . 1.525(3) ?
C3 H3A . 0.9700 ?
C3 H3B . 0.9700 ?
C4 C5 . 1.528(2) ?
C4 H4A . 0.9700 ?
C4 H4B . 0.9700 ?
C5 C19 . 1.521(2) ?
C5 C6 . 1.543(2) ?
C5 H5 . 0.9800 ?
C6 C7 . 1.515(2) ?
C6 H6 . 0.9800 ?
C7 C8 . 1.379(2) ?
C7 C12 . 1.381(2) ?
C8 C9 . 1.389(3) ?
C8 H8 . 0.9300 ?
C9 C10 . 1.361(3) ?
C9 H9 . 0.9300 ?
C10 C11 . 1.362(3) ?
C10 H10 . 0.9300 ?
C11 C12 . 1.382(3) ?
C11 H11 . 0.9300 ?
C12 H12 . 0.9300 ?
C13 C18 . 1.387(2) ?
C13 C14 . 1.388(2) ?
C14 C15 . 1.382(3) ?
C14 H14 . 0.9300 ?
C15 C16 . 1.375(3) ?
C15 H15 . 0.9300 ?
C16 C17 . 1.368(3) ?
C16 H16 . 0.9300 ?
C17 C18 . 1.379(3) ?
C17 H17 . 0.9300 ?
C18 H18 . 0.9300 ?
C19 H19A . 0.9600 ?
C19 H19B . 0.9600 ?
C19 H19C . 0.9600 ?
C21 C22 . 1.474(3) ?
C21 H21A . 0.9700 ?
C21 H21B . 0.9700 ?
C22 H22A . 0.9600 ?
C22 H22B . 0.9600 ?
C22 H22C . 0.9600 ?

loop_
_geom_hbond_atom_site_label_D
_geom_hbond_atom_site_label_H
_geom_hbond_atom_site_label_A
_geom_hbond_site_symmetry_A
_geom_hbond_distance_DH
_geom_hbond_distance_HA
_geom_hbond_distance_DA
_geom_hbond_angle_DHA
_geom_hbond_publ_flag
C2 H2 O1 . 0.98 2.28 2.749(2) 109 no
C18 H18 O1 . 0.93 2.91 3.519(2) 125 yes
C14 H14 O2 2_645 0.93 2.82 3.406(2) 122 yes
C10 H10 O1 2_755 0.93 2.67 3.460(3) 144 yes
C3 H3B Cg1 2_655 0.97 2.70 3.666(2) 172 yes

loop_
_geom_torsion_atom_site_label_1
_geom_torsion_atom_site_label_2
_geom_torsion_atom_site_label_3
_geom_torsion_atom_site_label_4
_geom_torsion_site_symmetry_1
_geom_torsion_site_symmetry_2
_geom_torsion_site_symmetry_3
_geom_torsion_site_symmetry_4
_geom_torsion
_geom_torsion_publ_flag
C20 N1 C2 C13 . . . . 108.65(16) ?
C6 N1 C2 C13 . . . . -90.94(17) ?
C20 N1 C2 C3 . . . . -120.56(16) ?
C6 N1 C2 C3 . . . . 39.84(19) ?
N1 C2 C3 C4 . . . . -57.33(19) ?
C13 C2 C3 C4 . . . . 71.2(2) ?
C2 C3 C4 C5 . . . . 17.3(2) ?
C3 C4 C5 C19 . . . . 163.67(16) ?
C3 C4 C5 C6 . . . . 39.8(2) ?
C20 N1 C6 C7 . . . . -62.3(2) ?
C2 N1 C6 C7 . . . . 138.25(14) ?
C20 N1 C6 C5 . . . . 175.28(14) ?
C2 N1 C6 C5 . . . . 15.8(2) ?
C19 C5 C6 N1 . . . . 179.64(15) ?
C4 C5 C6 N1 . . . . -57.23(19) ?
C19 C5 C6 C7 . . . . 55.50(19) ?
C4 C5 C6 C7 . . . . 178.64(15) ?
N1 C6 C7 C8 . . . . -53.5(2) ?
C5 C6 C7 C8 . . . . 68.8(2) ?
N1 C6 C7 C12 . . . . 131.73(16) ?
C5 C6 C7 C12 . . . . -106.04(18) ?
C12 C7 C8 C9 . . . . 1.6(3) ?
C6 C7 C8 C9 . . . . -173.36(18) ?
C7 C8 C9 C10 . . . . -0.4(3) ?
C8 C9 C10 C11 . . . . -0.8(4) ?
C9 C10 C11 C12 . . . . 0.8(3) ?
C8 C7 C12 C11 . . . . -1.5(3) ?
C6 C7 C12 C11 . . . . 173.46(16) ?
C10 C11 C12 C7 . . . . 0.4(3) ?
N1 C2 C13 C18 . . . . -41.5(2) ?
C3 C2 C13 C18 . . . . -168.23(16) ?
N1 C2 C13 C14 . . . . 145.07(16) ?
C3 C2 C13 C14 . . . . 18.3(2) ?
C18 C13 C14 C15 . . . . -0.2(3) ?
C2 C13 C14 C15 . . . . 173.29(17) ?
C13 C14 C15 C16 . . . . -0.1(3) ?
C14 C15 C16 C17 . . . . 0.5(3) ?
C15 C16 C17 C18 . . . . -0.5(3) ?
C16 C17 C18 C13 . . . . 0.2(3) ?
C14 C13 C18 C17 . . . . 0.2(3) ?
C2 C13 C18 C17 . . . . -173.55(17) ?
C21 O2 C20 O1 . . . . -2.2(3) ?
C21 O2 C20 N1 . . . . 177.33(15) ?
C2 N1 C20 O1 . . . . -17.4(2) ?
C6 N1 C20 O1 . . . . -177.46(16) ?
C2 N1 C20 O2 . . . . 163.14(14) ?
C6 N1 C20 O2 . . . . 3.1(2) ?
C20 O2 C21 C22 . . . . 175.60(17) ?
